data_1556904
loop_
_publ_author_name
'Zhang, Zhihui'
'Tizzard, Graham J.'
'Williams, J. A. Gareth'
'Goldup, Stephen M.'

_publ_section_title
;
 Rotaxane PtII-complexes: mechanical bonding for chemically robust
 luminophores and stimuli responsive behaviour
;
_journal_issue 7
_journal_name_full 'Chemical Science'
_journal_page_first 1839
_journal_page_last 1847
_journal_paper_doi 10.1039/C9SC05507J
_journal_volume 11
_journal_year 2020
_chemical_formula_moiety 'C69 H85 Ag N6 O6 Pt, 2(F6 Sb)'
_chemical_formula_sum 'C69 H85 Ag F12 N6 O6 Pt Sb2'
_chemical_formula_weight 1868.88
_space_group_crystal_system monoclinic
_space_group_IT_number 14
_space_group_name_Hall '-P 2yn'
_space_group_name_H-M_alt 'P 1 21/n 1'
_atom_sites_solution_hydrogens geom
_atom_sites_solution_primary dual
_audit_creation_date 2019-09-03
_audit_creation_method
;
Olex2 1.2
(compiled 2018.05.29 svn.r3508 for OlexSys, GUI svn.r5506)
;
_audit_update_record
;
2019-10-24 deposited with the CCDC.	2020-01-02 downloaded from the CCDC.
;
_cell_angle_alpha 90
_cell_angle_beta 104.791(2)
_cell_angle_gamma 90
_cell_formula_units_Z 4
_cell_length_a 18.7462(4)
_cell_length_b 15.4022(3)
_cell_length_c 27.6759(5)
_cell_measurement_reflns_used 19763
_cell_measurement_temperature 100(2)
_cell_measurement_theta_max 66.9890
_cell_measurement_theta_min 3.2710
_cell_volume 7726.1(3)
_computing_cell_refinement 'CrysAlisPro 1.171.40.58a (Rigaku OD, 2019)'
_computing_data_collection 'CrysAlisPro 1.171.40.58a (Rigaku OD, 2019)'
_computing_data_reduction 'CrysAlisPro 1.171.40.58a (Rigaku OD, 2019)'
_computing_molecular_graphics 'Olex2 (Dolomanov et al., 2009)'
_computing_publication_material 'Olex2 (Dolomanov et al., 2009)'
_computing_structure_refinement 'ShelXL (Sheldrick, 2015)'
_computing_structure_solution 'ShelXT (Sheldrick, 2015)'
_diffrn_ambient_environment N~2~
_diffrn_ambient_temperature 100(2)
_diffrn_detector 'hybrid pixel detector'
_diffrn_detector_area_resol_mean 10
_diffrn_detector_dtime 0.000
_diffrn_detector_type 'Rigaku, HyPix 6000'
_diffrn_measured_fraction_theta_full 0.994
_diffrn_measured_fraction_theta_max 0.982
_diffrn_measurement_details
;
List of Runs (angles in degrees, time in seconds):

  # Type    Start    End  Width  t~exp~   \w     \q     \k     \f   Frames
#--------------------------------------------------------------------------
  1  \w    -89.00  89.00   0.50    4.00    --    0.00  60.00 150.00  356
  2  \w    -89.00  89.00   0.50    4.00    --    0.00   0.00-180.00  356
  3  \w   -179.00  -1.00   0.50   21.03    --  -90.00  60.00 149.36  356
  4  \w   -179.00  -1.00   0.50   21.03    --  -90.00  58.00-179.72  356
  5  \w   -179.00  -1.00   0.50   21.03    --  -90.00  59.00  57.22  356
  6  \w   -168.00 -58.00   0.50   21.03    --  -90.00  26.00-114.06  220
  7  \w   -168.00 -58.00   0.50   21.03    --  -90.00  26.00-114.06  220
  8  \w    -63.00 -38.00   0.50   21.03    --  -90.00  59.00 -81.43   50
  9  \w   -135.00 -92.00   0.50   21.03    --  -90.00   0.00-180.00   86
 10  \w   -178.00-152.00   0.50   21.03    --  -90.00  10.00  60.00   52
 11  \w   -129.00 -87.00   0.50   21.03    --  -90.00  10.00  60.00   84
 12  \w    -57.00  -2.00   0.50   21.03    --  -90.00  10.00  60.00  110
 13  \w   -115.00 -88.00   0.50   21.03    --  -90.00  60.00 -68.06   54
 14  \w    -75.00 -37.00   0.50   21.03    --  -90.00  60.00 -68.06   76
 15  \w   -179.00-106.00   0.50   21.03    --  -90.00  60.00  -0.18  146
 16  \w    -88.00 -12.00   0.50   21.03    --  -90.00  60.00  -0.18  152
 17  \w    -91.00 -64.00   0.50   21.03    --  -90.00  58.00 157.99   54
 18  \w    -63.00  -1.00   0.50   21.03    --  -90.00  58.00 157.99  124
 19  \w   -124.00 -97.00   0.50   21.03    --  -90.00  56.00  63.16   54
 20  \w    -50.00 -23.00   0.50   21.03    --  -90.00  56.00  63.16   54
 21  \w   -151.00-124.00   0.50   21.03    --  -90.00  56.00-144.16   54
 22  \w    -70.00 -32.00   0.50   21.03    --  -90.00  59.00-123.83   76
 23  \w   -178.00 -92.00   0.50   21.03    --  -90.00  59.00-123.83  172
;
_diffrn_measurement_device 'four-circle diffractometer'
_diffrn_measurement_device_details 'Rigaku, AFC11 quarter \c goniometer'
_diffrn_measurement_device_type
'Rigaku 007HF equipped with Varimax confocal mirrors and an AFC11 goniometer and HyPix 6000 detector'
_diffrn_measurement_method 'profile data from \w-scans'
_diffrn_measurement_specimen_support 'MiTeGen MicroLoop'
_diffrn_orient_matrix_type 'CrysAlisPro convention (1999,Acta A55,543-557)'
_diffrn_orient_matrix_UB_11 -0.0679829000
_diffrn_orient_matrix_UB_12 -0.0122628000
_diffrn_orient_matrix_UB_13 0.0210066000
_diffrn_orient_matrix_UB_21 0.0486556000
_diffrn_orient_matrix_UB_22 0.0138125000
_diffrn_orient_matrix_UB_23 0.0534105000
_diffrn_orient_matrix_UB_31 -0.0152818000
_diffrn_orient_matrix_UB_32 0.0982414000
_diffrn_orient_matrix_UB_33 -0.0048641000
_diffrn_radiation_collimation 'Varimax focusing mirrors'
_diffrn_radiation_monochromator mirror
_diffrn_radiation_probe x-ray
_diffrn_radiation_type CuK\a
_diffrn_radiation_wavelength 1.54178
_diffrn_reflns_av_R_equivalents 0.1181
_diffrn_reflns_av_unetI/netI 0.0617
_diffrn_reflns_Laue_measured_fraction_full 0.994
_diffrn_reflns_Laue_measured_fraction_max 0.982
_diffrn_reflns_limit_h_max 22
_diffrn_reflns_limit_h_min -22
_diffrn_reflns_limit_k_max 18
_diffrn_reflns_limit_k_min -15
_diffrn_reflns_limit_l_max 33
_diffrn_reflns_limit_l_min -33
_diffrn_reflns_number 84286
_diffrn_reflns_point_group_measured_fraction_full 0.994
_diffrn_reflns_point_group_measured_fraction_max 0.982
_diffrn_reflns_theta_full 67.679
_diffrn_reflns_theta_max 70.067
_diffrn_reflns_theta_min 2.572
_diffrn_source 'Rotating anode'
_diffrn_source_current 30.0
_diffrn_source_power 1.2
_diffrn_source_target Cu
_diffrn_source_type 'Rigaku 007 HF'
_diffrn_source_voltage 40.0
_exptl_absorpt_coefficient_mu 11.478
_exptl_absorpt_correction_T_max 1.00000
_exptl_absorpt_correction_T_min 0.60988
_exptl_absorpt_correction_type multi-scan
_exptl_absorpt_process_details
;
CrysAlisPro 1.171.40.58a (Rigaku Oxford Diffraction, 2019)
Empirical absorption correction using spherical harmonics,
 implemented in SCALE3 ABSPACK scaling algorithm.
;
_exptl_crystal_colour yellow
_exptl_crystal_colour_primary yellow
_exptl_crystal_density_diffrn 1.607
_exptl_crystal_description plate
_exptl_crystal_F_000 3696
_exptl_crystal_size_max 0.2
_exptl_crystal_size_mid 0.1
_exptl_crystal_size_min 0.03
_refine_diff_density_max 2.334
_refine_diff_density_min -2.148
_refine_diff_density_rms 0.148
_refine_ls_extinction_method none
_refine_ls_goodness_of_fit_ref 1.039
_refine_ls_hydrogen_treatment constr
_refine_ls_matrix_type full
_refine_ls_number_parameters 916
_refine_ls_number_reflns 14409
_refine_ls_number_restraints 39
_refine_ls_restrained_S_all 1.038
_refine_ls_R_factor_all 0.0984
_refine_ls_R_factor_gt 0.0676
_refine_ls_shift/su_max 0.043
_refine_ls_shift/su_mean 0.001
_refine_ls_structure_factor_coef Fsqd
_refine_ls_weighting_details 'w=1/[\s^2^(Fo^2^)+(0.1047P)^2^+25.2864P] where P=(Fo^2^+2Fc^2^)/3'
_refine_ls_weighting_scheme calc
_refine_ls_wR_factor_gt 0.1755
_refine_ls_wR_factor_ref 0.1971
_reflns_Friedel_coverage 0.000
_reflns_number_gt 9956
_reflns_number_total 14409
_reflns_threshold_expression 'I > 2\s(I)'
_cod_data_source_file c9sc05507j2.cif
_cod_data_source_block zzvii-pt+ag_dz
_cod_depositor_comments
;Adding full bibliography for 1556900--1556906.cif.

 Adding full bibliography for 1556900--1556906.cif.
;
_cod_database_code 1556904
_shelx_shelxl_version_number 2018/3
_chemical_oxdiff_formula 'C69 H85 Ag F12 N6 O6 Pt Sb2'
_shelx_space_group_comment
;
The symmetry employed for this shelxl refinement is uniquely defined
by the following loop, which should always be used as a source of
symmetry information in preference to the above space-group names.
They are only intended as comments.
;
_shelx_estimated_absorpt_t_max 0.725
_shelx_estimated_absorpt_t_min 0.207
_reflns_odcompleteness_completeness 98.25
_reflns_odcompleteness_iscentric 1
_reflns_odcompleteness_theta 69.95
_olex2_refinement_description
;
1. Fixed Uiso
 At 1.2 times of:
  All C(H) groups, All C(H,H) groups
 At 1.5 times of:
  All C(H,H,H) groups
2. Restrained distances
 C01M-C02J \\sim C01M-C1AA
 with sigma of 0.02
 C01M-C02M \\sim C01M-C2AA
 with sigma of 0.02
 C01M-C02P \\sim C01M-C0AA
 with sigma of 0.02
3. Rigid body (RIGU) restrains
 C02P, C2AA, C02M, C1AA, C02J, C01M, C0AA
 with sigma for 1-2 distances of 0.002 and sigma for 1-3 distances of 0.002
4. Others
 Sof(C0AA)=Sof(H0Ab)=Sof(H0Ac)=Sof(H0Ad)=Sof(C1AA)=Sof(H1Ab)=Sof(H1Ac)=
 Sof(H1Ad)=Sof(C2AA)=Sof(H2Ab)=Sof(H2Ac)=Sof(H2Ad)=1-FVAR(1)
 Sof(C02J)=Sof(H02t)=Sof(H02u)=Sof(H02v)=Sof(C02M)=Sof(H02)=Sof(Ha)=Sof(Hb)=
 Sof(C02P)=Sof(H2aa)=Sof(Hf)=Sof(Hg)=FVAR(1)
5.a Secondary CH2 refined with riding coordinates:
 C01D(H01b,H01d), C01O(H01f,H01j), C020(H02a,H02b), C023(H02c,H02d), C027(H02e,
 H02f), C029(H02j,H02k), C02A(H02l,H02m), C02B(H02n,H02o), C02L(H02z,H),
 C02O(H1aa,He)
5.b Me refined with riding coordinates:
 C02R(H4aa,Hj,Hk), C3(H3a,H3b,H3c), C4(H4a,H4b,H4c)
5.c Aromatic/amide H refined with riding coordinates:
 C00F(H00F), C00K(H00K), C00L(H00L), C31(H31), C00R(H00R), C30(H30),
 C00W(H00W), C00Z(H00Z), C011(H011), C017(H017), C019(H019), C01A(H01A),
 C01C(H01C), C01E(H01E), C01G(H01G), C01H(H01H), C01I(H01I), C01K(H01K),
 C01P(H01P), C01T(H01T), C01X(H01X), C026(H026), C02E(H02s)
5.d Idealised Me refined as rotating group:
 C01W(H01l,H01m,H01n), C01Y(H01o,H01q,H01r), C028(H02g,H02h,H02i), C02D(H02p,
 H02q,H02r), C02J(H02t,H02u,H02v), C02K(H02w,H02x,H02y), C02M(H02,Ha,Hb),
 C02N(H0aa,Hc,Hd), C02P(H2aa,Hf,Hg), C02Q(H3aa,Hh,Hi), C1(H1a,H1b,H1c),
 C0AA(H0Ab,H0Ac,H0Ad), C1AA(H1Ab,H1Ac,H1Ad), C2AA(H2Ab,H2Ac,H2Ad)
;
_olex2_diffrn_ambient_temperature_device 'Oxford Cryosystems'
_olex2_exptl_crystal_mounting_method 'The crystal was mounted on a MITIGEN holder in perfluoroether oil'
_olex2_submission_special_instructions 'No special instructions were received'
_oxdiff_exptl_absorpt_empirical_details
;
Empirical correction (ABSPACK) includes:
- Absorption correction using spherical harmonics
- Frame scaling
- B-factor correction
;
_oxdiff_exptl_absorpt_empirical_full_max 7.828
_oxdiff_exptl_absorpt_empirical_full_min 0.248

loop_
_space_group_symop_operation_xyz
'x, y, z'
'-x+1/2, y+1/2, -z+1/2'
'-x, -y, -z'
'x-1/2, -y-1/2, z-1/2'

loop_
_atom_site_label
_atom_site_type_symbol
_atom_site_fract_x
_atom_site_fract_y
_atom_site_fract_z
_atom_site_U_iso_or_equiv
_atom_site_adp_type
_atom_site_occupancy
_atom_site_site_symmetry_order
_atom_site_calc_flag
_atom_site_refinement_flags_posn
_atom_site_refinement_flags_adp
_atom_site_refinement_flags_occupancy
_atom_site_disorder_assembly
_atom_site_disorder_group
Pt01 Pt 0.57385(2) 0.34930(2) 0.52026(2) 0.04119(12) Uani 1 1 d . . . . .
Ag02 Ag 0.72497(4) 0.36035(5) 0.53699(3) 0.0695(2) Uani 1 1 d . . . . .
Sb03 Sb 0.99778(6) 0.29535(6) 0.72697(3) 0.0830(3) Uani 1 1 d . . . . .
Sb04 Sb 0.25473(6) 0.12920(7) 0.47854(4) 0.0947(3) Uani 1 1 d . . . . .
O005 O 0.6409(4) 0.6259(4) 0.6495(3) 0.0658(19) Uani 1 1 d . . . . .
N007 N 0.5788(4) 0.3062(4) 0.5905(3) 0.0422(15) Uani 1 1 d . . . . .
O008 O 0.5870(4) 0.0528(4) 0.6798(2) 0.0588(16) Uani 1 1 d . . . . .
N009 N 0.5194(4) 0.3253(5) 0.6048(2) 0.0420(16) Uani 1 1 d . . . . .
N00A N 0.5365(4) 0.2431(5) 0.4700(3) 0.0496(17) Uani 1 1 d . . . . .
N00B N 0.7322(4) 0.2480(5) 0.5904(2) 0.0473(17) Uani 1 1 d . . . . .
O00C O 0.6853(4) 0.2936(5) 0.7888(3) 0.0665(19) Uani 1 1 d . . . . .
N00D N 0.5709(4) 0.4033(5) 0.4569(3) 0.0450(16) Uani 1 1 d . . . . .
O00E O 0.6928(4) 0.4613(5) 0.7464(3) 0.0634(17) Uani 1 1 d . . . . .
C00F C 0.6140(5) 0.5013(6) 0.5934(3) 0.048(2) Uani 1 1 d . . . . .
H00F H 0.611594 0.463364 0.620065 0.058 Uiso 1 1 calc R . . . .
N00G N 0.5357(4) 0.3134(5) 0.6545(2) 0.0435(16) Uani 1 1 d . . . . .
C00H C 0.5916(5) 0.4885(5) 0.4566(3) 0.0457(19) Uani 1 1 d . . . . .
F00I F 1.0080(6) 0.2280(7) 0.6749(3) 0.137(4) Uani 1 1 d . . . . .
C00J C 0.6020(4) 0.4687(6) 0.5451(3) 0.0443(19) Uani 1 1 d . . . . .
C00K C 0.6055(5) 0.2869(6) 0.6718(3) 0.046(2) Uani 1 1 d . . . . .
H00K H 0.629749 0.274104 0.705551 0.055 Uiso 1 1 calc R . . . .
C00L C 0.5983(5) 0.5264(6) 0.4119(3) 0.055(2) Uani 1 1 d . . . . .
H00L H 0.614991 0.584557 0.411462 0.066 Uiso 1 1 calc R . . . .
C31 C 0.4972(6) 0.1116(7) 0.6067(4) 0.063(3) Uani 1 1 d . . . . .
H31 H 0.459592 0.117103 0.623873 0.075 Uiso 1 1 calc R . . . .
C00N C 0.5653(5) 0.0779(6) 0.6306(3) 0.050(2) Uani 1 1 d . . . . .
O00O O 0.6273(4) 0.1183(5) 0.7795(3) 0.073(2) Uani 1 1 d . . . . .
O00P O 0.8013(5) 0.4672(6) 0.5254(4) 0.088(2) Uani 1 1 d . . . . .
F00Q F 0.3116(5) 0.0350(6) 0.5092(4) 0.124(3) Uani 1 1 d . . . . .
C00R C 0.7725(6) 0.1866(7) 0.4972(4) 0.057(2) Uani 1 1 d . . . . .
H00R H 0.721629 0.176603 0.494485 0.068 Uiso 1 1 calc R . . . .
C00S C 0.6296(5) 0.5891(6) 0.6031(4) 0.056(2) Uani 1 1 d . . . . .
C30 C 0.4846(7) 0.1372(7) 0.5571(4) 0.071(3) Uani 1 1 d . . . . .
H30 H 0.437540 0.160366 0.540918 0.085 Uiso 1 1 calc R . . . .
C00V C 0.7922(6) 0.2017(7) 0.5894(4) 0.057(2) Uani 1 1 d . . . . .
C00W C 0.5022(5) 0.3709(6) 0.7264(3) 0.052(2) Uani 1 1 d . . . . .
H00W H 0.551016 0.392640 0.737936 0.062 Uiso 1 1 calc R . . . .
C00X C 0.6352(5) 0.2815(5) 0.6319(3) 0.0437(19) Uani 1 1 d . . . . .
C00Y C 0.4811(5) 0.3256(6) 0.6822(3) 0.048(2) Uani 1 1 d . . . . .
C00Z C 0.6177(6) 0.0670(6) 0.6037(4) 0.057(2) Uani 1 1 d . . . . .
H00Z H 0.663919 0.041125 0.619212 0.068 Uiso 1 1 calc R . . . .
F010 F 0.3237(7) 0.1472(5) 0.4416(4) 0.134(4) Uani 1 1 d . . . . .
C011 C 0.4900(7) 0.2177(6) 0.3818(4) 0.067(3) Uani 1 1 d . . . . .
H011 H 0.478495 0.239002 0.348495 0.080 Uiso 1 1 calc R . . . .
F012 F 0.9595(5) 0.2036(6) 0.7532(3) 0.114(3) Uani 1 1 d . . . . .
C013 C 0.5351(6) 0.1310(5) 0.5311(3) 0.055(2) Uani 1 1 d . . . . .
F014 F 0.1923(5) 0.1139(7) 0.5184(3) 0.119(3) Uani 1 1 d . . . . .
F015 F 0.3125(5) 0.2042(5) 0.5279(3) 0.108(3) Uani 1 1 d . . . . .
C016 C 0.5500(5) 0.3578(6) 0.4127(3) 0.047(2) Uani 1 1 d . . . . .
C017 C 0.5547(6) 0.3951(7) 0.3687(3) 0.056(2) Uani 1 1 d . . . . .
H017 H 0.540209 0.363098 0.338449 0.068 Uiso 1 1 calc R . . . .
C018 C 0.4508(6) 0.3841(6) 0.7538(3) 0.053(2) Uani 1 1 d . . . . .
C019 C 0.5801(6) 0.4778(6) 0.3681(4) 0.058(2) Uani 1 1 d . . . . .
H019 H 0.585380 0.502400 0.337753 0.070 Uiso 1 1 calc R . . . .
C01A C 0.6031(6) 0.0937(7) 0.5547(4) 0.058(2) Uani 1 1 d . . . . .
H01A H 0.639639 0.086705 0.536733 0.070 Uiso 1 1 calc R . . . .
C01B C 0.7050(5) 0.2419(6) 0.6316(3) 0.0441(19) Uani 1 1 d . . . . .
C01C C 0.4117(5) 0.2933(6) 0.6628(4) 0.053(2) Uani 1 1 d . . . . .
H01C H 0.399685 0.264021 0.631578 0.064 Uiso 1 1 calc R . . . .
C01D C 0.7055(6) 0.5190(7) 0.7103(4) 0.064(3) Uani 1 1 d . . . . .
H01B H 0.717494 0.486395 0.682559 0.077 Uiso 1 1 calc R . . . .
H01D H 0.747468 0.557703 0.725281 0.077 Uiso 1 1 calc R . . . .
C01E C 0.6362(5) 0.6454(6) 0.5655(4) 0.056(2) Uani 1 1 d . . . . .
H01E H 0.649525 0.704388 0.572803 0.068 Uiso 1 1 calc R . . . .
F01F F 0.2034(6) 0.2269(8) 0.4489(3) 0.145(4) Uani 1 1 d . . . . .
C01G C 0.7395(6) 0.1902(7) 0.6720(4) 0.063(3) Uani 1 1 d . . . . .
H01G H 0.720353 0.186564 0.700595 0.076 Uiso 1 1 calc R . . . .
C01H C 0.3801(6) 0.3509(7) 0.7349(4) 0.064(3) Uani 1 1 d . . . . .
H01H H 0.344387 0.360098 0.753392 0.077 Uiso 1 1 calc R . . . .
C01I C 0.4724(10) 0.1354(8) 0.3911(4) 0.097(5) Uani 1 1 d . . . . .
H01I H 0.448343 0.098008 0.364627 0.116 Uiso 1 1 calc R . . . .
F01J F 0.9047(8) 0.3276(7) 0.6888(5) 0.175(5) Uani 1 1 d . . . . .
C01K C 0.6228(5) 0.6141(6) 0.5163(4) 0.054(2) Uani 1 1 d . . . . .
H01K H 0.623568 0.652672 0.489681 0.065 Uiso 1 1 calc R . . . .
C01L C 0.5243(5) 0.2700(6) 0.4205(3) 0.052(2) Uani 1 1 d . . . . .
C01M C 0.4686(7) 0.4357(7) 0.8031(4) 0.068(2) Uani 1 1 d D U . . .
C01N C 0.6086(5) 0.5266(6) 0.5070(3) 0.047(2) Uani 1 1 d . . . . .
C01O C 0.6353(6) 0.5724(7) 0.6908(4) 0.061(3) Uani 1 1 d . . . . .
H01F H 0.592587 0.532781 0.680067 0.073 Uiso 1 1 calc R . . . .
H01J H 0.626881 0.609489 0.718004 0.073 Uiso 1 1 calc R . . . .
C01P C 0.8280(7) 0.1472(8) 0.6283(4) 0.075(3) Uani 1 1 d . . . . .
H01P H 0.869177 0.113116 0.625852 0.090 Uiso 1 1 calc R . . . .
C01Q C 0.7988(6) 0.1821(9) 0.4551(4) 0.075(3) Uani 1 1 d . . . . .
C01R C 0.3591(5) 0.3044(6) 0.6898(4) 0.056(2) Uani 1 1 d . . . . .
F01S F 0.9854(9) 0.3669(7) 0.7784(4) 0.187(6) Uani 1 1 d . . . . .
C01T C 0.8727(8) 0.2046(12) 0.4604(5) 0.106(5) Uani 1 1 d . . . . .
H01T H 0.891961 0.200932 0.431900 0.127 Uiso 1 1 calc R . . . .
C01U C 0.5202(7) 0.1615(6) 0.4786(4) 0.063(3) Uani 1 1 d . . . . .
C01W C 0.2835(8) 0.1731(9) 0.6543(6) 0.096(4) Uani 1 1 d . . . . .
H01L H 0.311833 0.166843 0.629228 0.144 Uiso 1 1 calc GR . . . .
H01M H 0.233349 0.150932 0.640623 0.144 Uiso 1 1 calc GR . . . .
H01N H 0.307475 0.139999 0.684263 0.144 Uiso 1 1 calc GR . . . .
C01X C 0.8018(7) 0.1443(8) 0.6701(5) 0.079(3) Uani 1 1 d . . . . .
H01X H 0.826805 0.110532 0.698067 0.095 Uiso 1 1 calc R . . . .
C01Y C 0.2450(7) 0.3206(10) 0.6198(6) 0.102(5) Uani 1 1 d . . . . .
H01O H 0.239232 0.381531 0.628319 0.153 Uiso 1 1 calc GR . . . .
H01Q H 0.196509 0.296078 0.603635 0.153 Uiso 1 1 calc GR . . . .
H01R H 0.276983 0.317074 0.596826 0.153 Uiso 1 1 calc GR . . . .
C01Z C 0.8203(6) 0.2059(8) 0.5445(4) 0.068(3) Uani 1 1 d . . . . .
C020 C 0.5739(7) 0.0536(9) 0.7617(5) 0.086(4) Uani 1 1 d . . . . .
H02A H 0.538503 0.052426 0.782783 0.104 Uiso 1 1 calc R . . . .
H02B H 0.598455 -0.003757 0.764385 0.104 Uiso 1 1 calc R . . . .
C021 C 0.2799(6) 0.2690(8) 0.6678(5) 0.077(3) Uani 1 1 d . . . . .
F022 F 0.2051(8) 0.0611(8) 0.4335(7) 0.211(7) Uani 1 1 d . . . . .
C023 C 0.6057(7) 0.1871(7) 0.8067(4) 0.067(3) Uani 1 1 d . . . . .
H02C H 0.586012 0.163565 0.833988 0.080 Uiso 1 1 calc R . . . .
H02D H 0.566600 0.222214 0.784359 0.080 Uiso 1 1 calc R . . . .
F024 F 1.0346(9) 0.3928(8) 0.7019(5) 0.200(6) Uani 1 1 d . . . . .
C025 C 0.7490(8) 0.1544(8) 0.4034(4) 0.078(3) Uani 1 1 d . . . . .
C026 C 0.4903(10) 0.1070(8) 0.4398(4) 0.108(6) Uani 1 1 d . . . . .
H026 H 0.481545 0.048022 0.446680 0.130 Uiso 1 1 calc R . . . .
C027 C 0.5345(6) 0.0685(8) 0.7106(4) 0.070(3) Uani 1 1 d . . . . .
H02E H 0.515980 0.128973 0.706179 0.084 Uiso 1 1 calc R . . . .
H02F H 0.491908 0.028534 0.700715 0.084 Uiso 1 1 calc R . . . .
C028 C 0.7584(9) 0.2181(11) 0.3640(5) 0.106(5) Uani 1 1 d . . . . .
H02G H 0.743889 0.276208 0.372267 0.159 Uiso 1 1 calc GR . . . .
H02H H 0.727320 0.200431 0.331357 0.159 Uiso 1 1 calc GR . . . .
H02I H 0.810212 0.218928 0.362739 0.159 Uiso 1 1 calc GR . . . .
C029 C 0.6715(7) 0.2417(9) 0.8277(4) 0.078(3) Uani 1 1 d . . . . .
H02J H 0.662672 0.279153 0.854609 0.094 Uiso 1 1 calc R . . . .
H02K H 0.714778 0.204376 0.841960 0.094 Uiso 1 1 calc R . . . .
C02A C 0.7436(7) 0.3539(8) 0.8083(5) 0.080(3) Uani 1 1 d . . . . .
H02L H 0.789304 0.322033 0.824587 0.095 Uiso 1 1 calc R . . . .
H02M H 0.730201 0.391309 0.833746 0.095 Uiso 1 1 calc R . . . .
C02B C 0.7960(9) 0.5000(11) 0.4761(6) 0.110(5) Uani 1 1 d . . . . .
H02N H 0.843993 0.524041 0.473869 0.132 Uiso 1 1 calc R . . . .
H02O H 0.758429 0.546583 0.467866 0.132 Uiso 1 1 calc R . . . .
F02C F 1.0897(7) 0.2571(10) 0.7672(5) 0.193(6) Uani 1 1 d . . . . .
C02D C 0.8268(9) 0.4845(12) 0.6138(5) 0.113(5) Uani 1 1 d . . . . .
H02P H 0.778013 0.460012 0.612073 0.170 Uiso 1 1 calc GR . . . .
H02Q H 0.839624 0.526678 0.641141 0.170 Uiso 1 1 calc GR . . . .
H02R H 0.863582 0.437847 0.619720 0.170 Uiso 1 1 calc GR . . . .
C02E C 0.8931(7) 0.2274(13) 0.5486(5) 0.110(6) Uani 1 1 d . . . . .
H02S H 0.925340 0.238904 0.580513 0.132 Uiso 1 1 calc R . . . .
C02I C 0.9194(8) 0.2321(13) 0.5055(5) 0.113(6) Uani 1 1 d . . . . .
C02J C 0.4092(10) 0.5053(10) 0.8004(7) 0.091(5) Uani 0.805(15) 1 d D U P A 1
H02T H 0.408290 0.544377 0.772285 0.137 Uiso 0.805(15) 1 calc GR . P A 1
H02U H 0.420423 0.538589 0.831568 0.137 Uiso 0.805(15) 1 calc GR . P A 1
H02V H 0.360928 0.477315 0.795538 0.137 Uiso 0.805(15) 1 calc GR . P A 1
C02K C 0.2324(7) 0.2792(10) 0.7048(6) 0.101(5) Uani 1 1 d . . . . .
H02W H 0.253975 0.245504 0.735046 0.152 Uiso 1 1 calc GR . . . .
H02X H 0.182427 0.258030 0.689516 0.152 Uiso 1 1 calc GR . . . .
H02Y H 0.230278 0.340609 0.713587 0.152 Uiso 1 1 calc GR . . . .
C02L C 0.7564(6) 0.4083(8) 0.7670(5) 0.076(3) Uani 1 1 d . . . . .
H02Z H 0.800012 0.445878 0.779805 0.092 Uiso 1 1 calc R . . . .
H H 0.766504 0.370534 0.740604 0.092 Uiso 1 1 calc R . . . .
C02M C 0.4661(10) 0.3682(10) 0.8449(5) 0.082(4) Uani 0.805(15) 1 d D U P A 1
H02 H 0.420834 0.333792 0.834653 0.123 Uiso 0.805(15) 1 calc GR . P A 1
HA H 0.466992 0.398967 0.876016 0.123 Uiso 0.805(15) 1 calc GR . P A 1
HB H 0.509060 0.329735 0.850122 0.123 Uiso 0.805(15) 1 calc GR . P A 1
C02N C 0.7738(8) 0.4239(10) 0.4403(6) 0.110(5) Uani 1 1 d . . . . .
H0AA H 0.761788 0.445282 0.405791 0.164 Uiso 1 1 calc GR . . . .
HC H 0.730614 0.394956 0.446686 0.164 Uiso 1 1 calc GR . . . .
HD H 0.814844 0.382651 0.445320 0.164 Uiso 1 1 calc GR . . . .
C02O C 0.8257(9) 0.5311(11) 0.5630(6) 0.111(5) Uani 1 1 d . . . . .
H1AA H 0.791450 0.581158 0.557504 0.134 Uiso 1 1 calc R . . . .
HE H 0.875600 0.552058 0.562943 0.134 Uiso 1 1 calc R . . . .
C02P C 0.5451(9) 0.4751(13) 0.8135(7) 0.097(5) Uani 0.805(15) 1 d D U P A 1
H2AA H 0.581950 0.428592 0.818579 0.145 Uiso 0.805(15) 1 calc GR . P A 1
HF H 0.553778 0.511181 0.843551 0.145 Uiso 0.805(15) 1 calc GR . P A 1
HG H 0.548928 0.510895 0.784976 0.145 Uiso 0.805(15) 1 calc GR . P A 1
C02Q C 0.7822(12) 0.0664(10) 0.3903(6) 0.133(7) Uani 1 1 d . . . . .
H3AA H 0.834888 0.074019 0.392582 0.200 Uiso 1 1 calc GR . . . .
HH H 0.756594 0.048790 0.356296 0.200 Uiso 1 1 calc GR . . . .
HI H 0.775938 0.021455 0.413970 0.200 Uiso 1 1 calc GR . . . .
C02R C 0.6720(8) 0.1424(12) 0.4052(5) 0.116(6) Uani 1 1 d . . . . .
H4AA H 0.669938 0.100458 0.431418 0.175 Uiso 1 1 calc R . . . .
HJ H 0.651664 0.198052 0.412431 0.175 Uiso 1 1 calc R . . . .
HK H 0.643006 0.120551 0.372840 0.175 Uiso 1 1 calc R . . . .
C1 C 1.0261(10) 0.2515(19) 0.4656(8) 0.182(12) Uani 1 1 d . . . . .
H1A H 0.996122 0.289739 0.440012 0.273 Uiso 1 1 calc GR . . . .
H1B H 1.019420 0.191150 0.454064 0.273 Uiso 1 1 calc GR . . . .
H1C H 1.078175 0.267558 0.471625 0.273 Uiso 1 1 calc GR . . . .
C2 C 1.0026(13) 0.261(2) 0.5125(9) 0.175(11) Uani 1 1 d . . . . .
C3 C 1.0123(14) 0.3563(18) 0.5350(14) 0.252(18) Uani 1 1 d . . . . .
H3A H 0.995871 0.357812 0.565914 0.377 Uiso 1 1 calc R . . . .
H3B H 1.064424 0.373099 0.542333 0.377 Uiso 1 1 calc R . . . .
H3C H 0.982707 0.396886 0.510756 0.377 Uiso 1 1 calc R . . . .
C4 C 1.0511(11) 0.188(2) 0.5539(9) 0.236(18) Uani 1 1 d . . . . .
H4A H 1.036567 0.193087 0.585401 0.354 Uiso 1 1 calc R . . . .
H4B H 1.040950 0.129575 0.540485 0.354 Uiso 1 1 calc R . . . .
H4C H 1.103897 0.200812 0.559884 0.354 Uiso 1 1 calc R . . . .
C0AA C 0.498(4) 0.523(3) 0.790(2) 0.078(13) Uani 0.195(15) 1 d D U P A 2
H0AB H 0.545170 0.513932 0.781893 0.118 Uiso 0.195(15) 1 calc GR . P A 2
H0AC H 0.503723 0.562546 0.818026 0.118 Uiso 0.195(15) 1 calc GR . P A 2
H0AD H 0.462244 0.547296 0.760518 0.118 Uiso 0.195(15) 1 calc GR . P A 2
C1AA C 0.412(2) 0.449(4) 0.8330(15) 0.064(11) Uani 0.195(15) 1 d D U P A 2
H1AB H 0.367286 0.475270 0.811530 0.096 Uiso 0.195(15) 1 calc GR . P A 2
H1AC H 0.432362 0.488122 0.861204 0.096 Uiso 0.195(15) 1 calc GR . P A 2
H1AD H 0.399656 0.393273 0.845621 0.096 Uiso 0.195(15) 1 calc GR . P A 2
C2AA C 0.545(2) 0.408(4) 0.8376(15) 0.071(11) Uani 0.195(15) 1 d D U P A 2
H2AB H 0.538314 0.355784 0.856573 0.106 Uiso 0.195(15) 1 calc GR . P A 2
H2AC H 0.564966 0.454838 0.860752 0.106 Uiso 0.195(15) 1 calc GR . P A 2
H2AD H 0.579016 0.394461 0.817030 0.106 Uiso 0.195(15) 1 calc GR . P A 2

loop_
_atom_site_aniso_label
_atom_site_aniso_U_11
_atom_site_aniso_U_22
_atom_site_aniso_U_33
_atom_site_aniso_U_23
_atom_site_aniso_U_13
_atom_site_aniso_U_12
Pt01 0.0512(2) 0.0437(2) 0.02547(18) -0.00073(14) 0.00393(14) 0.00052(16)
Ag02 0.0581(4) 0.0726(5) 0.0771(6) 0.0222(4) 0.0162(4) 0.0001(4)
Sb03 0.1255(7) 0.0741(5) 0.0516(5) -0.0050(4) 0.0264(5) -0.0153(5)
Sb04 0.1113(7) 0.0953(7) 0.0886(7) 0.0188(5) 0.0456(6) 0.0097(5)
O005 0.093(5) 0.052(4) 0.046(4) -0.014(3) 0.005(4) -0.006(3)
N007 0.047(4) 0.040(4) 0.034(4) -0.003(3) 0.001(3) -0.003(3)
O008 0.076(4) 0.064(4) 0.032(3) 0.001(3) 0.005(3) -0.001(3)
N009 0.046(4) 0.053(4) 0.022(3) -0.007(3) 0.001(3) -0.004(3)
N00A 0.064(5) 0.046(4) 0.031(4) 0.002(3) -0.002(3) -0.001(3)
N00B 0.056(4) 0.061(4) 0.022(3) 0.004(3) 0.004(3) 0.004(4)
O00C 0.078(5) 0.070(5) 0.044(4) -0.001(3) 0.001(3) -0.017(4)
N00D 0.045(4) 0.051(4) 0.031(4) -0.011(3) -0.003(3) 0.007(3)
O00E 0.069(4) 0.070(4) 0.047(4) 0.000(3) 0.007(3) -0.005(4)
C00F 0.057(5) 0.045(5) 0.038(5) -0.005(4) 0.003(4) -0.001(4)
N00G 0.050(4) 0.051(4) 0.028(4) 0.002(3) 0.006(3) -0.003(3)
C00H 0.058(5) 0.042(5) 0.038(5) -0.002(4) 0.013(4) 0.003(4)
F00I 0.205(10) 0.145(8) 0.070(5) 0.006(5) 0.050(6) 0.024(7)
C00J 0.045(4) 0.048(5) 0.042(5) 0.001(4) 0.016(4) 0.005(4)
C00K 0.057(5) 0.054(5) 0.021(4) -0.003(4) 0.001(4) -0.003(4)
C00L 0.066(6) 0.055(5) 0.043(5) 0.009(4) 0.014(4) -0.003(4)
C31 0.069(6) 0.066(6) 0.049(6) -0.008(5) 0.008(5) 0.003(5)
C00N 0.066(6) 0.044(5) 0.035(5) 0.009(4) 0.001(4) -0.002(4)
O00O 0.080(5) 0.080(5) 0.058(5) -0.018(4) 0.015(4) -0.012(4)
O00P 0.090(6) 0.072(5) 0.102(7) -0.008(5) 0.028(5) -0.025(4)
F00Q 0.153(8) 0.090(6) 0.147(8) 0.023(6) 0.070(7) 0.026(5)
C00R 0.062(6) 0.058(5) 0.047(6) 0.010(5) 0.008(5) 0.008(5)
C00S 0.063(6) 0.051(5) 0.051(6) -0.012(4) 0.011(5) -0.007(4)
C30 0.085(8) 0.054(6) 0.060(7) -0.004(5) -0.007(6) 0.011(5)
C00V 0.060(6) 0.069(6) 0.041(5) 0.002(5) 0.009(4) 0.004(5)
C00W 0.058(5) 0.052(5) 0.045(5) 0.002(4) 0.015(4) -0.006(4)
C00X 0.050(5) 0.045(5) 0.029(4) -0.001(3) -0.001(4) -0.005(4)
C00Y 0.058(5) 0.049(5) 0.038(5) 0.004(4) 0.014(4) -0.002(4)
C00Z 0.061(6) 0.059(6) 0.043(5) 0.001(4) 0.001(4) -0.001(5)
F010 0.213(11) 0.075(5) 0.151(9) 0.005(5) 0.112(8) 0.006(6)
C011 0.108(9) 0.047(5) 0.033(5) 0.003(4) -0.003(5) 0.009(5)
F012 0.135(7) 0.119(7) 0.087(6) 0.010(5) 0.026(5) -0.003(5)
C013 0.094(8) 0.035(5) 0.032(5) -0.004(4) 0.011(5) -0.010(4)
F014 0.113(6) 0.142(8) 0.102(7) 0.014(6) 0.028(5) 0.005(6)
F015 0.118(6) 0.080(5) 0.130(7) 0.010(5) 0.039(5) 0.003(4)
C016 0.054(5) 0.054(5) 0.026(4) 0.004(4) -0.001(4) 0.009(4)
C017 0.071(6) 0.063(6) 0.030(5) -0.002(4) 0.004(4) 0.016(5)
C018 0.072(6) 0.050(5) 0.038(5) 0.005(4) 0.018(5) -0.009(4)
C019 0.075(6) 0.052(6) 0.048(6) 0.015(4) 0.015(5) 0.008(5)
C01A 0.070(6) 0.061(6) 0.039(5) -0.004(5) 0.007(5) -0.010(5)
C01B 0.048(5) 0.052(5) 0.026(4) -0.003(4) -0.003(3) -0.008(4)
C01C 0.058(5) 0.054(5) 0.047(5) 0.000(4) 0.012(4) -0.003(4)
C01D 0.070(6) 0.062(6) 0.058(6) -0.010(5) 0.013(5) -0.015(5)
C01E 0.066(6) 0.035(4) 0.058(6) -0.005(4) -0.003(5) -0.005(4)
F01F 0.171(9) 0.174(10) 0.092(6) 0.045(6) 0.035(6) 0.057(8)
C01G 0.064(6) 0.079(7) 0.045(6) 0.011(5) 0.012(5) 0.005(5)
C01H 0.076(7) 0.063(6) 0.065(7) 0.010(5) 0.039(6) 0.000(5)
C01I 0.173(15) 0.059(7) 0.040(6) -0.004(5) -0.005(8) -0.025(8)
F01J 0.196(12) 0.110(8) 0.205(13) 0.035(8) 0.024(10) 0.032(8)
C01K 0.066(6) 0.054(5) 0.040(5) 0.006(4) 0.008(4) 0.000(5)
C01L 0.069(6) 0.045(5) 0.037(5) 0.009(4) 0.002(4) 0.006(4)
C01M 0.095(6) 0.073(6) 0.042(5) -0.020(4) 0.028(5) -0.014(4)
C01N 0.055(5) 0.055(5) 0.034(5) 0.000(4) 0.015(4) -0.001(4)
C01O 0.082(7) 0.056(6) 0.040(5) -0.010(4) 0.008(5) 0.000(5)
C01P 0.071(7) 0.095(9) 0.048(6) 0.015(6) -0.003(5) 0.025(6)
C01Q 0.062(7) 0.108(9) 0.054(7) 0.011(6) 0.012(5) 0.027(6)
C01R 0.062(6) 0.055(6) 0.054(6) 0.005(5) 0.020(5) -0.011(4)
F01S 0.38(2) 0.104(7) 0.080(7) 0.001(5) 0.057(9) 0.053(9)
C01T 0.083(9) 0.181(17) 0.057(8) -0.024(9) 0.023(7) 0.020(10)
C01U 0.099(8) 0.048(5) 0.029(5) -0.001(4) -0.008(5) -0.007(5)
C01W 0.088(9) 0.087(9) 0.118(12) -0.024(8) 0.037(8) -0.039(7)
C01X 0.086(8) 0.089(9) 0.061(7) 0.020(6) 0.016(6) 0.011(7)
C01Y 0.071(8) 0.112(11) 0.110(12) 0.011(10) 0.001(8) -0.013(8)
C01Z 0.063(6) 0.094(8) 0.047(6) 0.003(6) 0.013(5) 0.019(6)
C020 0.092(9) 0.099(10) 0.077(9) 0.009(7) 0.037(7) 0.012(8)
C021 0.070(7) 0.083(8) 0.085(9) -0.010(7) 0.029(6) -0.021(6)
F022 0.229(14) 0.136(10) 0.33(2) 0.044(12) 0.176(14) -0.021(10)
C023 0.090(8) 0.067(6) 0.046(6) 0.002(5) 0.024(6) -0.002(6)
F024 0.292(17) 0.135(9) 0.172(12) 0.018(9) 0.058(11) -0.088(11)
C025 0.098(9) 0.086(8) 0.045(6) -0.009(6) 0.010(6) -0.007(7)
C026 0.209(17) 0.046(6) 0.047(7) -0.004(5) -0.009(8) -0.033(8)
C027 0.070(7) 0.077(7) 0.060(7) 0.012(6) 0.013(5) -0.008(6)
C028 0.123(12) 0.119(12) 0.066(9) -0.005(8) 0.005(8) 0.001(10)
C029 0.102(9) 0.090(8) 0.036(6) 0.006(6) 0.005(6) 0.003(7)
C02A 0.083(8) 0.089(9) 0.056(7) -0.004(6) -0.002(6) -0.012(7)
C02B 0.109(11) 0.105(11) 0.123(14) 0.026(10) 0.042(10) -0.023(9)
F02C 0.165(11) 0.201(13) 0.164(11) -0.014(10) -0.047(9) -0.017(9)
C02D 0.114(12) 0.138(14) 0.076(10) -0.038(10) 0.004(9) -0.018(10)
C02E 0.062(7) 0.208(18) 0.063(8) -0.016(10) 0.019(6) 0.016(9)
C02I 0.077(9) 0.194(18) 0.068(9) -0.025(10) 0.021(7) 0.002(10)
C02J 0.119(10) 0.073(8) 0.093(12) -0.025(7) 0.049(9) -0.006(7)
C02K 0.087(9) 0.109(11) 0.122(12) -0.017(9) 0.053(9) -0.033(8)
C02L 0.068(7) 0.087(8) 0.066(7) 0.000(6) 0.003(6) -0.019(6)
C02M 0.109(12) 0.095(9) 0.047(7) -0.010(6) 0.030(8) -0.015(7)
C02N 0.097(10) 0.105(12) 0.123(14) -0.014(10) 0.020(9) -0.006(9)
C02O 0.111(11) 0.094(11) 0.113(13) -0.010(10) -0.001(10) 0.000(9)
C02P 0.106(7) 0.103(13) 0.091(13) -0.032(10) 0.043(9) -0.031(8)
C02Q 0.22(2) 0.088(11) 0.099(12) -0.015(9) 0.060(13) 0.023(12)
C02R 0.095(11) 0.186(19) 0.057(8) -0.016(9) 0.000(7) -0.014(10)
C1 0.090(12) 0.32(3) 0.147(18) -0.10(2) 0.055(12) -0.036(16)
C2 0.130(16) 0.28(3) 0.145(19) -0.09(2) 0.083(15) -0.070(19)
C3 0.17(2) 0.23(3) 0.39(5) -0.08(3) 0.14(3) -0.12(2)
C4 0.091(14) 0.47(5) 0.14(2) -0.05(3) 0.017(13) 0.09(2)
C0AA 0.09(3) 0.075(13) 0.07(3) -0.015(17) 0.02(2) -0.021(14)
C1AA 0.095(18) 0.09(3) 0.012(18) 0.000(19) 0.014(15) 0.011(18)
C2AA 0.098(11) 0.09(3) 0.035(17) -0.022(16) 0.032(11) -0.001(17)

loop_
_atom_type_symbol
_atom_type_description
_atom_type_scat_dispersion_real
_atom_type_scat_dispersion_imag
_atom_type_scat_source
C C 0.0181 0.0091 'International Tables Vol C Tables 4.2.6.8 and 6.1.1.4'
H H 0.0000 0.0000 'International Tables Vol C Tables 4.2.6.8 and 6.1.1.4'
Ag Ag 0.1306 4.2820 'International Tables Vol C Tables 4.2.6.8 and 6.1.1.4'
F F 0.0727 0.0534 'International Tables Vol C Tables 4.2.6.8 and 6.1.1.4'
N N 0.0311 0.0180 'International Tables Vol C Tables 4.2.6.8 and 6.1.1.4'
O O 0.0492 0.0322 'International Tables Vol C Tables 4.2.6.8 and 6.1.1.4'
Pt Pt -4.5932 6.9264 'International Tables Vol C Tables 4.2.6.8 and 6.1.1.4'
Sb Sb -0.0562 5.8946 'International Tables Vol C Tables 4.2.6.8 and 6.1.1.4'

loop_
_geom_angle_atom_site_label_1
_geom_angle_atom_site_label_2
_geom_angle_atom_site_label_3
_geom_angle
N007 Pt01 Ag02 93.78(19)
N007 Pt01 N00A 107.4(3)
N00A Pt01 Ag02 107.9(2)
N00D Pt01 Ag02 85.2(2)
N00D Pt01 N007 173.5(3)
N00D Pt01 N00A 79.1(3)
N00D Pt01 C00J 81.9(3)
C00J Pt01 Ag02 73.4(2)
C00J Pt01 N007 91.6(3)
C00J Pt01 N00A 160.7(3)
N00B Ag02 Pt01 87.15(19)
N00B Ag02 O00P 135.9(3)
O00P Ag02 Pt01 133.1(2)
F00I Sb03 F01J 88.6(6)
F00I Sb03 F01S 177.9(5)
F00I Sb03 F024 92.3(6)
F00I Sb03 F02C 91.4(6)
F012 Sb03 F00I 90.3(4)
F012 Sb03 F01J 91.5(5)
F012 Sb03 F01S 90.8(5)
F012 Sb03 F024 177.2(6)
F012 Sb03 F02C 85.2(5)
F01J Sb03 F02C 176.7(6)
F01S Sb03 F01J 89.7(6)
F01S Sb03 F02C 90.4(6)
F024 Sb03 F01J 87.5(6)
F024 Sb03 F01S 86.5(6)
F024 Sb03 F02C 95.9(7)
F00Q Sb04 F015 89.5(4)
F010 Sb04 F00Q 88.2(4)
F010 Sb04 F015 87.5(4)
F014 Sb04 F00Q 90.3(4)
F014 Sb04 F010 176.1(5)
F014 Sb04 F015 88.8(4)
F014 Sb04 F01F 91.8(4)
F01F Sb04 F00Q 176.5(5)
F01F Sb04 F010 89.5(4)
F01F Sb04 F015 87.7(5)
F022 Sb04 F00Q 89.8(6)
F022 Sb04 F010 90.9(5)
F022 Sb04 F014 92.7(5)
F022 Sb04 F015 178.3(5)
F022 Sb04 F01F 92.9(6)
C00S O005 C01O 118.9(7)
N009 N007 Pt01 112.4(5)
N009 N007 C00X 109.8(7)
C00X N007 Pt01 135.3(6)
C00N O008 C027 116.9(8)
N007 N009 N00G 106.8(6)
C01L N00A Pt01 110.8(6)
C01U N00A Pt01 131.0(6)
C01U N00A C01L 118.0(8)
C00V N00B Ag02 107.8(6)
C00V N00B C01B 118.4(8)
C01B N00B Ag02 128.8(6)
C029 O00C C02A 110.4(8)
C00H N00D Pt01 118.5(5)
C00H N00D C016 119.9(7)
C016 N00D Pt01 121.6(6)
C01D O00E C02L 111.7(8)
C00J C00F C00S 120.6(9)
N009 N00G C00Y 121.4(7)
C00K N00G N009 110.7(7)
C00K N00G C00Y 127.8(7)
N00D C00H C00L 119.6(8)
N00D C00H C01N 111.7(7)
C00L C00H C01N 128.6(8)
C00F C00J Pt01 129.0(7)
C00F C00J C01N 117.9(8)
C01N C00J Pt01 113.1(6)
N00G C00K C00X 107.1(7)
C019 C00L C00H 119.2(9)
C00N C31 C30 119.0(10)
O008 C00N C31 125.8(9)
O008 C00N C00Z 115.2(8)
C31 C00N C00Z 119.0(9)
C020 O00O C023 116.2(9)
C02B O00P Ag02 120.0(8)
C02O O00P Ag02 119.9(9)
C02O O00P C02B 112.6(11)
C01Q C00R C01Z 120.9(10)
O005 C00S C00F 123.8(9)
O005 C00S C01E 115.0(8)
C01E C00S C00F 121.1(9)
C013 C30 C31 123.2(11)
N00B C00V C01P 123.1(9)
N00B C00V C01Z 118.7(9)
C01P C00V C01Z 118.2(10)
C00Y C00W C018 118.6(9)
N007 C00X C01B 127.4(7)
C00K C00X N007 105.5(8)
C00K C00X C01B 126.1(8)
C00W C00Y N00G 117.3(8)
C01C C00Y N00G 118.6(8)
C01C C00Y C00W 124.1(9)
C01A C00Z C00N 120.2(9)
C01I C011 C01L 119.6(10)
C30 C013 C01A 117.8(9)
C30 C013 C01U 121.6(11)
C01A C013 C01U 120.6(10)
N00D C016 C01L 111.5(7)
C017 C016 N00D 120.6(9)
C017 C016 C01L 127.9(8)
C019 C017 C016 120.3(9)
C00W C018 C01H 118.1(9)
C00W C018 C01M 122.4(9)
C01H C018 C01M 119.5(9)
C017 C019 C00L 120.2(9)
C00Z C01A C013 120.8(10)
N00B C01B C00X 120.5(7)
N00B C01B C01G 121.0(8)
C01G C01B C00X 118.2(8)
C00Y C01C C01R 118.6(9)
O00E C01D C01O 107.8(8)
C00S C01E C01K 119.0(8)
C01X C01G C01B 119.2(10)
C018 C01H C01R 122.9(9)
C011 C01I C026 118.4(11)
C01N C01K C01E 119.6(9)
N00A C01L C016 116.2(8)
C011 C01L N00A 121.5(9)
C011 C01L C016 122.3(8)
C018 C01M C02M 105.8(9)
C018 C01M C2AA 110.9(19)
C02J C01M C018 109.1(10)
C02J C01M C02M 110.0(11)
C02P C01M C018 110.9(10)
C02P C01M C02J 111.7(12)
C02P C01M C02M 109.3(13)
C0AA C01M C018 104(2)
C0AA C01M C2AA 94(4)
C1AA C01M C018 122(2)
C1AA C01M C0AA 111(4)
C1AA C01M C2AA 111(3)
C00J C01N C00H 114.7(8)
C01K C01N C00H 123.4(8)
C01K C01N C00J 121.6(8)
O005 C01O C01D 111.1(9)
C01X C01P C00V 117.8(11)
C00R C01Q C01T 117.2(11)
C00R C01Q C025 122.2(11)
C01T C01Q C025 120.6(11)
C01C C01R C01H 117.6(9)
C01C C01R C021 118.9(9)
C01H C01R C021 123.4(9)
C02I C01T C01Q 123.2(12)
N00A C01U C013 118.7(8)
N00A C01U C026 120.5(9)
C026 C01U C013 120.8(9)
C01P C01X C01G 120.4(11)
C00R C01Z C00V 119.6(10)
C02E C01Z C00R 120.3(10)
C02E C01Z C00V 120.1(10)
O00O C020 C027 111.9(11)
C01W C021 C01R 109.8(10)
C01W C021 C01Y 108.8(12)
C01Y C021 C01R 108.0(9)
C02K C021 C01R 111.3(10)
C02K C021 C01W 109.5(10)
C02K C021 C01Y 109.4(12)
O00O C023 C029 108.0(10)
C01Q C025 C02Q 105.5(12)
C028 C025 C01Q 109.5(11)
C028 C025 C02Q 105.5(12)
C02R C025 C01Q 111.5(10)
C02R C025 C028 113.8(13)
C02R C025 C02Q 110.4(13)
C01U C026 C01I 121.5(11)
C020 C027 O008 106.9(9)
O00C C029 C023 108.5(9)
O00C C02A C02L 109.4(9)
O00P C02B C02N 106.8(12)
C01Z C02E C02I 119.8(13)
C01T C02I C02E 117.9(14)
C01T C02I C2 124.5(13)
C02E C02I C2 117.4(14)
O00E C02L C02A 110.2(10)
O00P C02O C02D 105.5(12)
C02I C2 C3 108.3(19)
C02I C2 C4 104(2)
C1 C2 C02I 111.8(16)
C1 C2 C3 114(3)
C1 C2 C4 108(2)
C3 C2 C4 111(2)

loop_
_geom_bond_atom_site_label_1
_geom_bond_atom_site_label_2
_geom_bond_distance
Pt01 Ag02 2.7567(9)
Pt01 N007 2.034(7)
Pt01 N00A 2.146(7)
Pt01 N00D 1.928(7)
Pt01 C00J 1.987(9)
Ag02 N00B 2.257(7)
Ag02 O00P 2.257(8)
Sb03 F00I 1.824(9)
Sb03 F012 1.818(9)
Sb03 F01J 1.863(13)
Sb03 F01S 1.862(10)
Sb03 F024 1.860(11)
Sb03 F02C 1.892(12)
Sb04 F00Q 1.871(9)
Sb04 F010 1.862(9)
Sb04 F014 1.816(9)
Sb04 F015 1.903(9)
Sb04 F01F 1.860(10)
Sb04 F022 1.710(17)
O005 C00S 1.368(11)
O005 C01O 1.436(12)
N007 N009 1.307(9)
N007 C00X 1.398(11)
O008 C00N 1.373(10)
O008 C027 1.478(12)
N009 N00G 1.344(9)
N00A C01L 1.393(11)
N00A C01U 1.330(12)
N00B C00V 1.337(12)
N00B C01B 1.366(10)
O00C C029 1.416(12)
O00C C02A 1.432(13)
N00D C00H 1.370(11)
N00D C016 1.378(10)
O00E C01D 1.402(12)
O00E C02L 1.437(14)
C00F C00J 1.393(12)
C00F C00S 1.395(13)
N00G C00K 1.337(11)
N00G C00Y 1.439(11)
C00H C00L 1.404(12)
C00H C01N 1.469(12)
C00J C01N 1.411(12)
C00K C00X 1.361(11)
C00L C019 1.389(14)
C31 C00N 1.380(14)
C31 C30 1.390(15)
C00N C00Z 1.385(13)
O00O C020 1.409(15)
O00O C023 1.418(13)
O00P C02B 1.433(16)
O00P C02O 1.420(17)
C00R C01Q 1.377(14)
C00R C01Z 1.416(14)
C00S C01E 1.386(14)
C30 C013 1.332(16)
C00V C01P 1.396(14)
C00V C01Z 1.468(13)
C00W C00Y 1.376(13)
C00W C018 1.385(12)
C00X C01B 1.446(12)
C00Y C01C 1.368(13)
C00Z C01A 1.376(13)
C011 C01I 1.351(15)
C011 C01L 1.363(13)
C013 C01A 1.399(15)
C013 C01U 1.484(13)
C016 C017 1.368(12)
C016 C01L 1.470(12)
C017 C019 1.362(14)
C018 C01H 1.392(15)
C018 C01M 1.539(13)
C01B C01G 1.392(13)
C01C C01R 1.392(13)
C01D C01O 1.528(15)
C01E C01K 1.404(13)
C01G C01X 1.377(16)
C01H C01R 1.405(15)
C01I C026 1.376(16)
C01K C01N 1.386(13)
C01M C02J 1.534(18)
C01M C02M 1.564(17)
C01M C02P 1.515(18)
C01M C0AA 1.53(3)
C01M C1AA 1.52(2)
C01M C2AA 1.56(3)
C01P C01X 1.369(16)
C01Q C01T 1.399(18)
C01Q C025 1.556(16)
C01R C021 1.553(15)
C01T C02I 1.396(18)
C01U C026 1.365(14)
C01W C021 1.529(18)
C01Y C021 1.545(18)
C01Z C02E 1.382(17)
C020 C027 1.437(16)
C021 C02K 1.527(16)
C023 C029 1.484(16)
C025 C028 1.510(18)
C025 C02Q 1.572(19)
C025 C02R 1.47(2)
C02A C02L 1.486(16)
C02B C02N 1.52(2)
C02D C02O 1.57(2)
C02E C02I 1.404(17)
C02I C2 1.58(2)
C1 C2 1.48(2)
C2 C3 1.59(3)
C2 C4 1.69(4)

loop_
_smtbx_masks_void_nr
_smtbx_masks_void_average_x
_smtbx_masks_void_average_y
_smtbx_masks_void_average_z
_smtbx_masks_void_volume
_smtbx_masks_void_count_electrons
_smtbx_masks_void_content
1 0.000 0.000 0.500 91.4 11.2 0.1CHCl3
2 -0.144 0.443 0.311 194.6 49.3 0.9CHCl3
3 0.144 0.557 0.689 194.6 51.7 0.9CHCl3
4 0.356 0.057 0.811 194.6 48.8 0.9CHCl3
5 0.500 0.500 0.000 91.4 11.2 0.1CHCl3
6 0.644 0.943 0.189 194.6 52.2 0.9CHCl3
